data_7017278
loop_
_publ_author_name
'Aaker\"oy, Christer B'
'Sinha, Abhijeet S.'
'Chopade, Prashant D.'
'Desper, John'

_publ_section_title
;
 Halogen bonding or close packing? Examining the structural landscape in a
 series of Cu(ii)-acac complexes.
;
_journal_issue 45
_journal_name_full 'Dalton transactions (Cambridge, England : 2003)'
_journal_page_first 12160
_journal_page_last 12168
_journal_paper_doi 10.1039/c1dt10911a
_journal_volume 40
_journal_year 2011
_chemical_formula_moiety 'C11 H11 Br O2'
_chemical_formula_sum 'C11 H11 Br O2'
_chemical_formula_weight 255.11
_chemical_name_systematic
;
AS-5 2-(4-bromophenyl)-2,4-pentanedione
;
_space_group_IT_number 62
_symmetry_cell_setting orthorhombic
_symmetry_space_group_name_Hall '-P 2ac 2n'
_symmetry_space_group_name_H-M 'P n m a'
_atom_sites_solution_hydrogens geom
_atom_sites_solution_primary direct
_atom_sites_solution_secondary difmap
_audit_creation_method SHELXL-97
_cell_angle_alpha 90.00
_cell_angle_beta 90.00
_cell_angle_gamma 90.00
_cell_formula_units_Z 4
_cell_length_a 20.4766(18)
_cell_length_b 6.8070(6)
_cell_length_c 7.3506(6)
_cell_measurement_reflns_used 8388
_cell_measurement_temperature 120(2)
_cell_measurement_theta_max 32.16
_cell_measurement_theta_min 3.98
_cell_volume 1024.56(15)
_computing_cell_refinement 'Bruker SAINT'
_computing_data_collection 'Bruker APEX2'
_computing_data_reduction 'Bruker SAINT'
_computing_molecular_graphics 'Bruker SHELXTL'
_computing_publication_material 'Bruker SHELXTL'
_computing_structure_refinement 'SHELXL-97 (Sheldrick, 2008)'
_computing_structure_solution 'SHELXS-97 (Sheldrick, 2008)'
_diffrn_ambient_temperature 120(2)
_diffrn_measured_fraction_theta_full 1.000
_diffrn_measured_fraction_theta_max 1.000
_diffrn_measurement_device_type 'Bruker APEX-II CCD'
_diffrn_measurement_method '\f and \w scans'
_diffrn_radiation_monochromator graphite
_diffrn_radiation_source 'fine-focus sealed tube'
_diffrn_radiation_type MoK\a
_diffrn_radiation_wavelength 0.71073
_diffrn_reflns_av_R_equivalents 0.0694
_diffrn_reflns_av_sigmaI/netI 0.0319
_diffrn_reflns_limit_h_max 31
_diffrn_reflns_limit_h_min -22
_diffrn_reflns_limit_k_max 10
_diffrn_reflns_limit_k_min -10
_diffrn_reflns_limit_l_max 10
_diffrn_reflns_limit_l_min -11
_diffrn_reflns_number 29950
_diffrn_reflns_theta_full 33.68
_diffrn_reflns_theta_max 33.68
_diffrn_reflns_theta_min 1.99
_exptl_absorpt_coefficient_mu 3.982
_exptl_absorpt_correction_T_max 0.6465
_exptl_absorpt_correction_T_min 0.4019
_exptl_absorpt_correction_type multi-scan
_exptl_absorpt_process_details SADABS
_exptl_crystal_colour colourless
_exptl_crystal_density_diffrn 1.654
_exptl_crystal_density_method 'not measured'
_exptl_crystal_description prism
_exptl_crystal_F_000 512
_exptl_crystal_size_max 0.28
_exptl_crystal_size_mid 0.18
_exptl_crystal_size_min 0.12
_refine_diff_density_max 0.632
_refine_diff_density_min -0.335
_refine_diff_density_rms 0.071
_refine_ls_extinction_method none
_refine_ls_goodness_of_fit_ref 1.026
_refine_ls_hydrogen_treatment mixed
_refine_ls_matrix_type full
_refine_ls_number_parameters 83
_refine_ls_number_reflns 2184
_refine_ls_number_restraints 0
_refine_ls_restrained_S_all 1.026
_refine_ls_R_factor_all 0.0384
_refine_ls_R_factor_gt 0.0259
_refine_ls_shift/su_max 0.000
_refine_ls_shift/su_mean 0.000
_refine_ls_structure_factor_coef Fsqd
_refine_ls_weighting_details 'calc w=1/[\s^2^(Fo^2^)+(0.0250P)^2^+0.4500P] where P=(Fo^2^+2Fc^2^)/3'
_refine_ls_weighting_scheme calc
_refine_ls_wR_factor_gt 0.0604
_refine_ls_wR_factor_ref 0.0653
_reflns_number_gt 1744
_reflns_number_total 2184
_reflns_threshold_expression >2sigma(I)
_cod_data_source_file c1dt10911a.txt
_cod_data_source_block 4
_cod_depositor_comments
;
The following automatic conversions were performed:

'_symmetry_cell_setting' value 'Orthorhombic' changed to
'orthorhombic' according to
/home/saulius/struct/CIF-dictionaries/cif_core.dic dictionary named
'cif_core.dic' version 2.4.1 from 2010-06-29.

Automatic conversion script
Id: cif_fix_values 1715 2011-07-08 13:25:40Z adriana 
;
_cod_original_sg_symbol_H-M Pnma
_cod_database_code 7017278

loop_
_symmetry_equiv_pos_as_xyz
'x, y, z'
'-x+1/2, -y, z+1/2'
'-x, y+1/2, -z'
'x+1/2, -y+1/2, -z+1/2'
'-x, -y, -z'
'x-1/2, y, -z-1/2'
'x, -y-1/2, z'
'-x-1/2, y-1/2, z-1/2'

loop_
_atom_site_label
_atom_site_type_symbol
_atom_site_fract_x
_atom_site_fract_y
_atom_site_fract_z
_atom_site_U_iso_or_equiv
_atom_site_adp_type
_atom_site_occupancy
_atom_site_symmetry_multiplicity
_atom_site_calc_flag
_atom_site_refinement_flags
Br1 Br 0.449955(9) 0.2500 0.12625(3) 0.02954(7) Uani 1 2 d S
C11 C 0.63905(9) 0.2500 0.9021(2) 0.0261(4) Uani 1 2 d S
H11A H 0.6437 0.1508 0.9979 0.039 Uiso 0.50 1 calc PR
H11B H 0.6008 0.2194 0.8274 0.039 Uiso 0.50 1 calc PR
H11C H 0.6335 0.3798 0.9577 0.039 Uiso 0.50 1 calc PR
C12 C 0.69850(8) 0.2500 0.7861(2) 0.0204(3) Uani 1 2 d S
O12 O 0.75364(7) 0.2500 0.87878(18) 0.0263(3) Uani 1 2 d S
H12 H 0.7838(14) 0.2500 0.815(4) 0.032 Uiso 1 2 d S
C13 C 0.69848(8) 0.2500 0.5980(2) 0.0186(3) Uani 1 2 d S
C14 C 0.75991(9) 0.2500 0.5044(2) 0.0212(3) Uani 1 2 d S
O14 O 0.81340(7) 0.2500 0.58995(18) 0.0284(3) Uani 1 2 d S
C15 C 0.76186(9) 0.2500 0.3007(2) 0.0238(3) Uani 1 2 d S
H15A H 0.7315 0.3491 0.2540 0.036 Uiso 0.50 1 calc PR
H15B H 0.7492 0.1201 0.2553 0.036 Uiso 0.50 1 calc PR
H15C H 0.8062 0.2808 0.2595 0.036 Uiso 0.50 1 calc PR
C21 C 0.63696(8) 0.2500 0.4908(2) 0.0175(3) Uani 1 2 d S
C22 C 0.60813(6) 0.07443(19) 0.43657(18) 0.0236(2) Uani 1 1 d .
H22 H 0.6268 -0.0467 0.4742 0.028 Uiso 1 1 calc R
C23 C 0.55243(6) 0.0732(2) 0.3283(2) 0.0255(2) Uani 1 1 d .
H23 H 0.5333 -0.0475 0.2914 0.031 Uiso 1 1 calc R
C24 C 0.52535(8) 0.2500 0.2751(2) 0.0213(3) Uani 1 2 d S

loop_
_atom_site_aniso_label
_atom_site_aniso_U_11
_atom_site_aniso_U_22
_atom_site_aniso_U_33
_atom_site_aniso_U_23
_atom_site_aniso_U_13
_atom_site_aniso_U_12
Br1 0.01833(9) 0.04539(13) 0.02490(10) 0.000 -0.00675(6) 0.000
C11 0.0219(8) 0.0390(10) 0.0175(8) 0.000 0.0034(6) 0.000
C12 0.0203(7) 0.0254(8) 0.0154(7) 0.000 -0.0002(6) 0.000
O12 0.0215(6) 0.0421(8) 0.0154(5) 0.000 -0.0025(5) 0.000
C13 0.0161(7) 0.0251(8) 0.0144(7) 0.000 -0.0009(5) 0.000
C14 0.0189(7) 0.0286(9) 0.0162(7) 0.000 0.0000(6) 0.000
O14 0.0160(6) 0.0488(9) 0.0205(6) 0.000 -0.0011(5) 0.000
C15 0.0207(8) 0.0356(10) 0.0151(7) 0.000 0.0028(6) 0.000
C21 0.0145(6) 0.0243(8) 0.0138(6) 0.000 0.0002(5) 0.000
C22 0.0226(5) 0.0220(5) 0.0263(6) -0.0003(5) -0.0050(5) 0.0017(5)
C23 0.0223(5) 0.0255(6) 0.0287(6) -0.0042(5) -0.0041(5) -0.0019(5)
C24 0.0145(7) 0.0335(9) 0.0158(7) 0.000 -0.0009(5) 0.000

loop_
_atom_type_symbol
_atom_type_description
_atom_type_scat_dispersion_real
_atom_type_scat_dispersion_imag
_atom_type_scat_source
C C 0.0033 0.0016 'International Tables Vol C Tables 4.2.6.8 and 6.1.1.4'
H H 0.0000 0.0000 'International Tables Vol C Tables 4.2.6.8 and 6.1.1.4'
O O 0.0106 0.0060 'International Tables Vol C Tables 4.2.6.8 and 6.1.1.4'
Br Br -0.2901 2.4595 'International Tables Vol C Tables 4.2.6.8 and 6.1.1.4'

loop_
_geom_angle_atom_site_label_1
_geom_angle_atom_site_label_2
_geom_angle_atom_site_label_3
_geom_angle
_geom_angle_site_symmetry_1
_geom_angle_site_symmetry_3
C12 C11 H11A 109.5 . .
C12 C11 H11B 109.5 . .
H11A C11 H11B 109.5 . .
C12 C11 H11C 109.5 . .
H11A C11 H11C 109.5 . .
H11B C11 H11C 109.5 . .
O12 C12 C13 121.12(16) . .
O12 C12 C11 113.88(15) . .
C13 C12 C11 125.00(16) . .
C12 O12 H12 112(2) . .
C12 C13 C14 118.68(16) . .
C12 C13 C21 122.06(16) . .
C14 C13 C21 119.26(14) . .
O14 C14 C13 121.43(15) . .
O14 C14 C15 118.34(16) . .
C13 C14 C15 120.22(15) . .
C14 C15 H15A 109.5 . .
C14 C15 H15B 109.5 . .
H15A C15 H15B 109.5 . .
C14 C15 H15C 109.5 . .
H15A C15 H15C 109.5 . .
H15B C15 H15C 109.5 . .
C22 C21 C22 118.41(15) . 7_565
C22 C21 C13 120.78(8) . .
C22 C21 C13 120.78(8) 7_565 .
C23 C22 C21 121.14(13) . .
C23 C22 H22 119.4 . .
C21 C22 H22 119.4 . .
C24 C23 C22 119.05(13) . .
C24 C23 H23 120.5 . .
C22 C23 H23 120.5 . .
C23 C24 C23 121.19(16) 7_565 .
C23 C24 Br1 119.41(8) 7_565 .
C23 C24 Br1 119.41(8) . .

loop_
_geom_bond_atom_site_label_1
_geom_bond_atom_site_label_2
_geom_bond_distance
_geom_bond_site_symmetry_2
Br1 C24 1.8923(17) .
C11 C12 1.486(2) .
C11 H11A 0.9800 .
C11 H11B 0.9800 .
C11 H11C 0.9800 .
C12 O12 1.319(2) .
C12 C13 1.382(2) .
O12 H12 0.78(3) .
C13 C14 1.434(2) .
C13 C21 1.486(2) .
C14 O14 1.263(2) .
C14 C15 1.498(2) .
C15 H15A 0.9800 .
C15 H15B 0.9800 .
C15 H15C 0.9800 .
C21 C22 1.3913(15) .
C21 C22 1.3913(15) 7_565
C22 C23 1.3908(18) .
C22 H22 0.9500 .
C23 C24 1.3817(16) .
C23 H23 0.9500 .
C24 C23 1.3817(16) 7_565

loop_
_geom_hbond_atom_site_label_D
_geom_hbond_atom_site_label_H
_geom_hbond_atom_site_label_A
_geom_hbond_distance_DH
_geom_hbond_distance_HA
_geom_hbond_distance_DA
_geom_hbond_angle_DHA
O12 H12 O14 0.78(3) 1.76(3) 2.451(2) 147(3)

loop_
_geom_torsion_atom_site_label_1
_geom_torsion_atom_site_label_2
_geom_torsion_atom_site_label_3
_geom_torsion_atom_site_label_4
_geom_torsion
_geom_torsion_site_symmetry_1
_geom_torsion_site_symmetry_4
O12 C12 C13 C14 0.0 . .
C11 C12 C13 C14 180.0 . .
O12 C12 C13 C21 180.0 . .
C11 C12 C13 C21 0.0 . .
C12 C13 C14 O14 0.0 . .
C21 C13 C14 O14 180.0 . .
C12 C13 C14 C15 180.0 . .
C21 C13 C14 C15 0.0 . .
C12 C13 C21 C22 -91.17(14) . .
C14 C13 C21 C22 88.83(14) . .
C12 C13 C21 C22 91.17(14) . 7_565
C14 C13 C21 C22 -88.83(14) . 7_565
C22 C21 C22 C23 1.1(3) 7_565 .
C13 C21 C22 C23 -176.66(14) . .
C21 C22 C23 C24 -0.4(2) . .
C22 C23 C24 C23 -0.3(3) . 7_565
C22 C23 C24 Br1 179.52(11) . .
